data_4069564
loop_
_publ_author_name
'Kenward, Alyson L.'
'Ross, Jennifer A.'
'Piers, Warren E.'
'Parvez, Masood'

_publ_section_title
;
 Metalation-Resistant \b-Diketiminato Ligands for Thermally Robust
 Organoscandium Complexes
;
_journal_issue 13
_journal_name_full Organometallics
_journal_page_first 3625
_journal_paper_doi 10.1021/om900283s
_journal_volume 28
_journal_year 2009
_chemical_formula_sum 'C103.5 H147 N2 Sc Si2'
_chemical_formula_weight 1520.37
_chemical_name_systematic
;
 ?
;
_space_group_IT_number 14
_symmetry_cell_setting monoclinic
_symmetry_space_group_name_Hall '-P 2ybc'
_symmetry_space_group_name_H-M 'P 1 21/c 1'
_atom_sites_solution_hydrogens geom
_atom_sites_solution_primary direct
_atom_sites_solution_secondary difmap
_cell_angle_alpha 90.00
_cell_angle_beta 98.975(8)
_cell_angle_gamma 90.00
_cell_formula_units_Z 4
_cell_length_a 18.315(3)
_cell_length_b 15.578(2)
_cell_length_c 37.294(5)
_cell_measurement_reflns_used 32788
_cell_measurement_temperature 173(2)
_cell_measurement_theta_max 25.03
_cell_measurement_theta_min 1.42
_cell_volume 10510(3)
_computing_cell_refinement 'HKL DENZO (Otwinowski & Minor, 1997)'
_computing_data_collection 'COLLECT (Hooft, 1998)'
_computing_data_reduction 'SCALEPACK (Otwinowski & Minor, 1997)'
_computing_molecular_graphics 'ORTEPII (Johnson, 1976)'
_computing_publication_material 'SHELXL-97 (Sheldrick, 1997)'
_computing_structure_refinement 'SHELXL-97 (Sheldrick, 1997)'
_computing_structure_solution 'SAPI91 (Fan, 1991)'
_diffrn_ambient_temperature 173(2)
_diffrn_measured_fraction_theta_full 0.989
_diffrn_measured_fraction_theta_max 0.989
_diffrn_measurement_device_type 'Nonius KappaCCD'
_diffrn_measurement_method ' \w and \f '
_diffrn_radiation_monochromator graphite
_diffrn_radiation_source 'fine-focus sealed tube'
_diffrn_radiation_type MoK\a
_diffrn_radiation_wavelength 0.71073
_diffrn_reflns_av_R_equivalents 0.0613
_diffrn_reflns_av_sigmaI/netI 0.0941
_diffrn_reflns_limit_h_max 21
_diffrn_reflns_limit_h_min -21
_diffrn_reflns_limit_k_max 18
_diffrn_reflns_limit_k_min -18
_diffrn_reflns_limit_l_max 44
_diffrn_reflns_limit_l_min -44
_diffrn_reflns_number 32788
_diffrn_reflns_theta_full 25.03
_diffrn_reflns_theta_max 25.03
_diffrn_reflns_theta_min 1.42
_exptl_absorpt_coefficient_mu 0.133
_exptl_absorpt_correction_T_max 0.9842
_exptl_absorpt_correction_T_min 0.9687
_exptl_absorpt_correction_type multi-scan
_exptl_absorpt_process_details 'SORTAV: (Blessing, 1997)'
_exptl_crystal_colour colorless
_exptl_crystal_density_diffrn 0.961
_exptl_crystal_density_method 'not measured'
_exptl_crystal_description block
_exptl_crystal_F_000 3324
_exptl_crystal_size_max 0.24
_exptl_crystal_size_mid 0.16
_exptl_crystal_size_min 0.12
_refine_diff_density_max 1.368
_refine_diff_density_min -0.763
_refine_diff_density_rms 0.077
_refine_ls_extinction_method none
_refine_ls_goodness_of_fit_ref 1.035
_refine_ls_hydrogen_treatment constr
_refine_ls_matrix_type full
_refine_ls_number_parameters 992
_refine_ls_number_reflns 18400
_refine_ls_number_restraints 0
_refine_ls_restrained_S_all 1.035
_refine_ls_R_factor_all 0.1784
_refine_ls_R_factor_gt 0.0995
_refine_ls_shift/su_max 0.001
_refine_ls_shift/su_mean 0.000
_refine_ls_structure_factor_coef Fsqd
_refine_ls_weighting_details 'calc w=1/[\s^2^(Fo^2^)+(0.1600P)^2^+15.7000P] where P=(Fo^2^+2Fc^2^)/3'
_refine_ls_weighting_scheme calc
_refine_ls_wR_factor_gt 0.2617
_refine_ls_wR_factor_ref 0.3210
_reflns_number_gt 10084
_reflns_number_total 18400
_reflns_threshold_expression >2sigma(I)
_cod_data_source_file om900283s_si_002.cif
_cod_data_source_block Compound_I
_cod_depositor_comments
;
The following automatic conversions were performed:

'_symmetry_cell_setting' value 'Monoclinic' changed to 'monoclinic'
according to /home/saulius/struct/CIF-dictionaries/cif_core.dic
dictionary named 'cif_core.dic' version 2.4.2 from 2011-04-26.

Automatic conversion script
Id: cif_fix_values 1715 2011-07-08 13:25:40Z adriana 
;
_cod_original_sg_symbol_H-M 'P 21/c'
_cod_original_formula_sum 'C103.50 H147 N2 Sc Si2'
_cod_database_code 4069564

loop_
_symmetry_equiv_pos_as_xyz
'x, y, z'
'-x, y+1/2, -z+1/2'
'-x, -y, -z'
'x, -y-1/2, z-1/2'

loop_
_atom_site_label
_atom_site_type_symbol
_atom_site_fract_x
_atom_site_fract_y
_atom_site_fract_z
_atom_site_U_iso_or_equiv
_atom_site_adp_type
_atom_site_occupancy
_atom_site_symmetry_multiplicity
_atom_site_calc_flag
_atom_site_refinement_flags
Sc1 Sc 0.22793(5) 0.73711(6) 0.22812(2) 0.0358(3) Uani 1 1 d .
Si1 Si 0.13869(9) 0.53508(11) 0.23234(6) 0.0712(6) Uani 1 1 d .
Si2 Si 0.42309(7) 0.73187(9) 0.24406(4) 0.0458(4) Uani 1 1 d .
N1 N 0.1527(2) 0.7914(2) 0.18485(10) 0.0375(9) Uani 1 1 d .
N2 N 0.1612(2) 0.7981(3) 0.26229(10) 0.0407(10) Uani 1 1 d .
C1 C 0.0435(3) 0.8624(4) 0.15113(14) 0.0582(15) Uani 1 1 d .
H1A H 0.0002 0.8916 0.1563 0.070 Uiso 1 1 d R
H1B H 0.0290 0.8130 0.1364 0.070 Uiso 1 1 d R
H1C H 0.0717 0.9005 0.1384 0.070 Uiso 1 1 d R
C2 C 0.0886(3) 0.8333(3) 0.18599(13) 0.0428(12) Uani 1 1 d .
C3 C 0.0624(3) 0.8514(3) 0.21805(14) 0.0473(13) Uani 1 1 d .
H3 H 0.0146 0.8774 0.2173 0.057 Uiso 1 1 d R
C4 C 0.0956(3) 0.8368(3) 0.25406(14) 0.0468(13) Uani 1 1 d .
C5 C 0.0546(3) 0.8637(4) 0.28387(15) 0.0670(17) Uani 1 1 d .
H5A H 0.0088 0.8909 0.2742 0.080 Uiso 1 1 d R
H5B H 0.0847 0.9029 0.2997 0.080 Uiso 1 1 d R
H5C H 0.0449 0.8135 0.2973 0.080 Uiso 1 1 d R
C6 C 0.1791(2) 0.7792(3) 0.15097(12) 0.0352(11) Uani 1 1 d .
C7 C 0.2121(3) 0.8462(3) 0.13491(13) 0.0384(11) Uani 1 1 d .
H7 H 0.2178 0.9012 0.1466 0.046 Uiso 1 1 d R
C8 C 0.2380(2) 0.8336(3) 0.10180(13) 0.0380(11) Uani 1 1 d .
C9 C 0.2321(2) 0.7521(3) 0.08602(12) 0.0368(11) Uani 1 1 d .
H9 H 0.2504 0.7428 0.0636 0.044 Uiso 1 1 d R
C10 C 0.2005(2) 0.6836(3) 0.10205(12) 0.0361(11) Uani 1 1 d .
C11 C 0.1743(2) 0.6981(3) 0.13520(12) 0.0366(11) Uani 1 1 d .
H11 H 0.1528 0.6514 0.1467 0.044 Uiso 1 1 d R
C12 C 0.2698(3) 0.9063(3) 0.08308(13) 0.0402(11) Uani 1 1 d .
C13 C 0.2222(3) 0.9622(3) 0.06080(14) 0.0460(12) Uani 1 1 d .
C14 C 0.2520(3) 1.0270(3) 0.04220(14) 0.0499(13) Uani 1 1 d .
H14 H 0.2194 1.0652 0.0271 0.060 Uiso 1 1 d R
C15 C 0.3273(3) 1.0395(3) 0.04459(15) 0.0541(14) Uani 1 1 d .
C16 C 0.3732(3) 0.9843(4) 0.06754(16) 0.0588(15) Uani 1 1 d .
H16 H 0.4258 0.9917 0.0703 0.071 Uiso 1 1 d R
C17 C 0.3460(3) 0.9170(3) 0.08626(15) 0.0487(13) Uani 1 1 d .
C18 C 0.1383(3) 0.9495(4) 0.05517(16) 0.0562(15) Uani 1 1 d .
H18 H 0.1278 0.9135 0.0746 0.067 Uiso 1 1 d R
C19 C 0.1117(4) 0.9046(4) 0.01917(19) 0.0774(19) Uani 1 1 d .
H19A H 0.0590 0.8969 0.0161 0.093 Uiso 1 1 d R
H19B H 0.1353 0.8497 0.0188 0.093 Uiso 1 1 d R
H19C H 0.1241 0.9395 -0.0002 0.093 Uiso 1 1 d R
C20 C 0.0953(3) 1.0324(4) 0.0574(2) 0.0772(19) Uani 1 1 d .
H20A H 0.0431 1.0214 0.0538 0.093 Uiso 1 1 d R
H20B H 0.1066 1.0716 0.0392 0.093 Uiso 1 1 d R
H20C H 0.1100 1.0572 0.0810 0.093 Uiso 1 1 d R
C21 C 0.3591(3) 1.1093(4) 0.02351(19) 0.0724(19) Uani 1 1 d .
H21 H 0.3177 1.1381 0.0096 0.087 Uiso 1 1 d R
C22 C 0.4019(6) 1.1746(5) 0.0481(3) 0.140(4) Uani 1 1 d .
H22A H 0.4206 1.2199 0.0347 0.167 Uiso 1 1 d R
H22B H 0.4423 1.1455 0.0626 0.167 Uiso 1 1 d R
H22C H 0.3699 1.1983 0.0637 0.167 Uiso 1 1 d R
C23 C 0.4028(6) 1.0731(6) -0.0042(3) 0.147(5) Uani 1 1 d .
H23A H 0.4212 1.1188 -0.0176 0.177 Uiso 1 1 d R
H23B H 0.3716 1.0362 -0.0207 0.177 Uiso 1 1 d R
H23C H 0.4435 1.0405 0.0082 0.177 Uiso 1 1 d R
C24 C 0.4000(3) 0.8600(4) 0.11068(18) 0.0694(18) Uani 1 1 d .
H24 H 0.3726 0.8113 0.1171 0.083 Uiso 1 1 d R
C25 C 0.4338(4) 0.9064(6) 0.1450(2) 0.099(2) Uani 1 1 d .
H25A H 0.4674 0.8696 0.1603 0.119 Uiso 1 1 d R
H25B H 0.3947 0.9239 0.1577 0.119 Uiso 1 1 d R
H25C H 0.4598 0.9561 0.1385 0.119 Uiso 1 1 d R
C26 C 0.4612(5) 0.8251(6) 0.0914(2) 0.115(3) Uani 1 1 d .
H26A H 0.4937 0.7892 0.1076 0.138 Uiso 1 1 d R
H26B H 0.4885 0.8726 0.0839 0.138 Uiso 1 1 d R
H26C H 0.4402 0.7923 0.0705 0.138 Uiso 1 1 d R
C27 C 0.1909(3) 0.5988(3) 0.08334(12) 0.0375(11) Uani 1 1 d .
C28 C 0.1318(3) 0.5870(3) 0.05501(13) 0.0390(11) Uani 1 1 d .
C29 C 0.1253(3) 0.5090(3) 0.03655(14) 0.0479(13) Uani 1 1 d .
H29 H 0.0849 0.5003 0.0172 0.057 Uiso 1 1 d R
C30 C 0.1749(3) 0.4423(3) 0.04511(14) 0.0478(13) Uani 1 1 d .
C31 C 0.2336(3) 0.4550(3) 0.07362(14) 0.0458(12) Uani 1 1 d .
H31 H 0.2690 0.4100 0.0799 0.055 Uiso 1 1 d R
C32 C 0.2418(3) 0.5324(3) 0.09300(13) 0.0421(12) Uani 1 1 d .
C33 C 0.0729(3) 0.6555(3) 0.04487(14) 0.0469(13) Uani 1 1 d .
H33 H 0.0929 0.7091 0.0546 0.056 Uiso 1 1 d R
C34 C 0.0051(3) 0.6348(4) 0.06277(17) 0.0680(17) Uani 1 1 d .
H34A H -0.0320 0.6782 0.0568 0.082 Uiso 1 1 d R
H34B H 0.0186 0.6314 0.0887 0.082 Uiso 1 1 d R
H34C H -0.0141 0.5804 0.0536 0.082 Uiso 1 1 d R
C35 C 0.0523(3) 0.6690(4) 0.00455(15) 0.0615(15) Uani 1 1 d .
H35A H 0.0158 0.7135 -0.0005 0.074 Uiso 1 1 d R
H35B H 0.0324 0.6160 -0.0059 0.074 Uiso 1 1 d R
H35C H 0.0953 0.6842 -0.0058 0.074 Uiso 1 1 d R
C36 C 0.1669(3) 0.3594(3) 0.02361(16) 0.0602(15) Uani 1 1 d .
H36 H 0.1234 0.3653 0.0057 0.072 Uiso 1 1 d R
C37 C 0.2327(4) 0.3424(4) 0.00414(19) 0.080(2) Uani 1 1 d .
H37A H 0.2264 0.2892 -0.0090 0.096 Uiso 1 1 d R
H37B H 0.2766 0.3394 0.0220 0.096 Uiso 1 1 d R
H37C H 0.2373 0.3885 -0.0124 0.096 Uiso 1 1 d R
C38 C 0.1524(4) 0.2839(4) 0.04683(19) 0.085(2) Uani 1 1 d .
H38A H 0.1472 0.2328 0.0322 0.102 Uiso 1 1 d R
H38B H 0.1081 0.2929 0.0571 0.102 Uiso 1 1 d R
H38C H 0.1936 0.2775 0.0660 0.102 Uiso 1 1 d R
C39 C 0.3078(3) 0.5431(3) 0.12266(14) 0.0484(13) Uani 1 1 d .
H39 H 0.2950 0.5881 0.1381 0.058 Uiso 1 1 d R
C40 C 0.3763(3) 0.5700(4) 0.10655(17) 0.0673(17) Uani 1 1 d .
H40A H 0.4176 0.5771 0.1256 0.081 Uiso 1 1 d R
H40B H 0.3666 0.6232 0.0937 0.081 Uiso 1 1 d R
H40C H 0.3876 0.5264 0.0901 0.081 Uiso 1 1 d R
C41 C 0.3245(4) 0.4642(4) 0.14675(16) 0.0668(17) Uani 1 1 d .
H41A H 0.3664 0.4753 0.1651 0.080 Uiso 1 1 d R
H41B H 0.3351 0.4163 0.1322 0.080 Uiso 1 1 d R
H41C H 0.2822 0.4513 0.1581 0.080 Uiso 1 1 d R
C42 C 0.1931(2) 0.7879(3) 0.29972(12) 0.0370(11) Uani 1 1 d .
C43 C 0.2307(2) 0.8555(3) 0.31896(13) 0.0408(12) Uani 1 1 d .
H43 H 0.2352 0.9090 0.3067 0.049 Uiso 1 1 d R
C44 C 0.2612(2) 0.8455(3) 0.35547(13) 0.0392(11) Uani 1 1 d .
C45 C 0.2547(3) 0.7657(3) 0.37217(13) 0.0402(11) Uani 1 1 d .
H45 H 0.2750 0.7586 0.3973 0.048 Uiso 1 1 d R
C46 C 0.2192(2) 0.6968(3) 0.35319(13) 0.0376(11) Uani 1 1 d .
C47 C 0.1885(2) 0.7087(3) 0.31665(13) 0.0389(11) Uani 1 1 d .
H47 H 0.1650 0.6616 0.3028 0.047 Uiso 1 1 d R
C48 C 0.2970(3) 0.9203(3) 0.37653(13) 0.0407(12) Uani 1 1 d .
C49 C 0.2527(3) 0.9797(4) 0.39137(15) 0.0529(14) Uani 1 1 d .
C50 C 0.2874(3) 1.0508(4) 0.40992(17) 0.0662(17) Uani 1 1 d .
H50 H 0.2586 1.0916 0.4210 0.079 Uiso 1 1 d R
C51 C 0.3633(4) 1.0633(4) 0.41352(18) 0.0712(18) Uani 1 1 d .
C52 C 0.4051(3) 1.0027(4) 0.39900(16) 0.0631(16) Uani 1 1 d .
H52 H 0.4576 1.0106 0.4010 0.076 Uiso 1 1 d R
C53 C 0.3734(3) 0.9313(3) 0.38074(15) 0.0515(13) Uani 1 1 d .
C54 C 0.1690(3) 0.9690(4) 0.38788(18) 0.0648(17) Uani 1 1 d .
H54 H 0.1568 0.9180 0.3738 0.078 Uiso 1 1 d R
C55 C 0.1265(4) 1.0403(5) 0.3685(2) 0.104(3) Uani 1 1 d .
H55A H 0.0742 1.0311 0.3666 0.125 Uiso 1 1 d R
H55B H 0.1394 1.0463 0.3446 0.125 Uiso 1 1 d R
H55C H 0.1398 1.0917 0.3822 0.125 Uiso 1 1 d R
C56 C 0.1460(4) 0.9548(6) 0.4252(2) 0.112(3) Uani 1 1 d .
H56A H 0.0934 0.9474 0.4225 0.134 Uiso 1 1 d R
H56B H 0.1603 1.0033 0.4406 0.134 Uiso 1 1 d R
H56C H 0.1702 0.9042 0.4358 0.134 Uiso 1 1 d R
C57 C 0.4034(5) 1.1391(5) 0.4340(3) 0.111(3) Uani 1 1 d .
H57 H 0.4476 1.1497 0.4239 0.133 Uiso 1 1 d R
C58 C 0.3610(5) 1.2174(6) 0.4320(3) 0.124(3) Uani 1 1 d .
H58A H 0.3879 1.2637 0.4449 0.149 Uiso 1 1 d R
H58B H 0.3166 1.2067 0.4420 0.149 Uiso 1 1 d R
H58C H 0.3483 1.2327 0.4068 0.149 Uiso 1 1 d R
C59 C 0.4315(6) 1.1163(8) 0.4733(3) 0.180(6) Uani 1 1 d .
H59A H 0.4577 1.1627 0.4865 0.216 Uiso 1 1 d R
H59B H 0.4628 1.0666 0.4747 0.216 Uiso 1 1 d R
H59C H 0.3879 1.1033 0.4836 0.216 Uiso 1 1 d R
C60 C 0.4230(3) 0.8685(4) 0.36445(19) 0.0717(19) Uani 1 1 d .
H60 H 0.3929 0.8208 0.3549 0.086 Uiso 1 1 d R
C61 C 0.4554(4) 0.9114(5) 0.3333(2) 0.095(2) Uani 1 1 d .
H61A H 0.4860 0.8718 0.3227 0.114 Uiso 1 1 d R
H61B H 0.4843 0.9600 0.3427 0.114 Uiso 1 1 d R
H61C H 0.4156 0.9302 0.3151 0.114 Uiso 1 1 d R
C62 C 0.4853(4) 0.8334(5) 0.3935(3) 0.107(3) Uani 1 1 d .
H62A H 0.5142 0.7934 0.3821 0.128 Uiso 1 1 d R
H62B H 0.4648 0.8050 0.4125 0.128 Uiso 1 1 d R
H62C H 0.5161 0.8801 0.4036 0.128 Uiso 1 1 d R
C63 C 0.2074(3) 0.6139(3) 0.37204(12) 0.0386(11) Uani 1 1 d .
C64 C 0.1403(3) 0.6011(3) 0.38487(13) 0.0434(12) Uani 1 1 d .
C65 C 0.1301(3) 0.5247(3) 0.40311(14) 0.0494(13) Uani 1 1 d .
H65 H 0.0844 0.5151 0.4121 0.059 Uiso 1 1 d R
C66 C 0.1831(3) 0.4612(3) 0.40901(14) 0.0495(13) Uani 1 1 d .
C67 C 0.2483(3) 0.4755(3) 0.39555(15) 0.0525(14) Uani 1 1 d .
H67 H 0.2866 0.4329 0.3993 0.063 Uiso 1 1 d R
C68 C 0.2621(3) 0.5501(3) 0.37701(14) 0.0457(12) Uani 1 1 d .
C69 C 0.0794(3) 0.6678(3) 0.38007(15) 0.0520(14) Uani 1 1 d .
H69 H 0.0982 0.7165 0.3686 0.062 Uiso 1 1 d R
C70 C 0.0108(4) 0.6335(5) 0.35534(19) 0.081(2) Uani 1 1 d .
H70A H -0.0269 0.6769 0.3520 0.097 Uiso 1 1 d R
H70B H -0.0073 0.5839 0.3665 0.097 Uiso 1 1 d R
H70C H 0.0235 0.6179 0.3322 0.097 Uiso 1 1 d R
C71 C 0.0600(4) 0.6988(4) 0.41628(17) 0.0717(18) Uani 1 1 d .
H71A H 0.0220 0.7418 0.4121 0.086 Uiso 1 1 d R
H71B H 0.1030 0.7224 0.4310 0.086 Uiso 1 1 d R
H71C H 0.0424 0.6506 0.4286 0.086 Uiso 1 1 d R
C72 C 0.1725(3) 0.3767(3) 0.42832(17) 0.0626(16) Uani 1 1 d .
H72 H 0.2170 0.3687 0.4453 0.075 Uiso 1 1 d R
C73 C 0.1089(4) 0.3768(4) 0.44947(18) 0.0767(19) Uani 1 1 d .
H73A H 0.1062 0.3228 0.4616 0.092 Uiso 1 1 d R
H73B H 0.0644 0.3854 0.4325 0.092 Uiso 1 1 d R
H73C H 0.1142 0.4223 0.4671 0.092 Uiso 1 1 d R
C74 C 0.1659(4) 0.3022(4) 0.4016(2) 0.0782(19) Uani 1 1 d .
H74A H 0.1606 0.2489 0.4138 0.094 Uiso 1 1 d R
H74B H 0.2093 0.2999 0.3901 0.094 Uiso 1 1 d R
H74C H 0.1232 0.3116 0.3836 0.094 Uiso 1 1 d R
C75 C 0.3350(3) 0.5606(4) 0.36242(16) 0.0564(15) Uani 1 1 d .
H75 H 0.3296 0.6100 0.3469 0.068 Uiso 1 1 d R
C76 C 0.3531(4) 0.4836(4) 0.34067(17) 0.0723(18) Uani 1 1 d .
H76A H 0.3987 0.4925 0.3315 0.087 Uiso 1 1 d R
H76B H 0.3138 0.4750 0.3207 0.087 Uiso 1 1 d R
H76C H 0.3575 0.4339 0.3561 0.087 Uiso 1 1 d R
C77 C 0.3982(4) 0.5806(5) 0.3924(2) 0.090(2) Uani 1 1 d .
H77A H 0.4435 0.5884 0.3828 0.108 Uiso 1 1 d R
H77B H 0.4035 0.5332 0.4091 0.108 Uiso 1 1 d R
H77C H 0.3872 0.6318 0.4048 0.108 Uiso 1 1 d R
C78 C 0.2244(3) 0.5961(3) 0.23148(16) 0.0496(13) Uani 1 1 d .
H78A H 0.2462 0.5740 0.2106 0.060 Uiso 1 1 calc R
H78B H 0.2587 0.5798 0.2536 0.060 Uiso 1 1 calc R
C79 C 0.0543(3) 0.6030(5) 0.2258(3) 0.097(3) Uani 1 1 d .
H79A H 0.0112 0.5682 0.2263 0.117 Uiso 1 1 d R
H79B H 0.0498 0.6326 0.2029 0.117 Uiso 1 1 d R
H79C H 0.0588 0.6441 0.2452 0.117 Uiso 1 1 d R
C80 C 0.1418(4) 0.4747(5) 0.2795(2) 0.098(3) Uani 1 1 d .
H80A H 0.0969 0.4432 0.2798 0.118 Uiso 1 1 d R
H80B H 0.1481 0.5157 0.2989 0.118 Uiso 1 1 d R
H80C H 0.1829 0.4357 0.2826 0.118 Uiso 1 1 d R
C81 C 0.1278(3) 0.4544(4) 0.1973(2) 0.0703(18) Uani 1 1 d .
C82 C 0.0978(4) 0.4715(4) 0.1628(2) 0.0767(19) Uani 1 1 d .
H82 H 0.0783 0.5277 0.1566 0.092 Uiso 1 1 d R
C83 C 0.0916(5) 0.4103(7) 0.1345(2) 0.105(3) Uani 1 1 d .
H83 H 0.0695 0.4250 0.1102 0.126 Uiso 1 1 d R
C84 C 0.1202(5) 0.3287(7) 0.1426(3) 0.109(3) Uani 1 1 d .
H84 H 0.1190 0.2861 0.1240 0.131 Uiso 1 1 d R
C85 C 0.1521(4) 0.3084(6) 0.1778(3) 0.096(2) Uani 1 1 d .
H85 H 0.1697 0.2517 0.1845 0.115 Uiso 1 1 d R
C86 C 0.1546(3) 0.3694(4) 0.2041(2) 0.0766(19) Uani 1 1 d .
H86 H 0.1767 0.3549 0.2284 0.092 Uiso 1 1 d R
C87 C 0.3385(3) 0.7960(3) 0.23394(16) 0.0526(14) Uani 1 1 d .
H87A H 0.3412 0.8272 0.2111 0.063 Uiso 1 1 calc R
H87B H 0.3406 0.8398 0.2533 0.063 Uiso 1 1 calc R
C88 C 0.4276(3) 0.6541(4) 0.20613(17) 0.0679(17) Uani 1 1 d .
H88A H 0.4717 0.6202 0.2116 0.081 Uiso 1 1 d R
H88B H 0.4286 0.6854 0.1840 0.081 Uiso 1 1 d R
H88C H 0.3852 0.6171 0.2033 0.081 Uiso 1 1 d R
C89 C 0.4242(3) 0.6729(4) 0.28808(16) 0.0665(16) Uani 1 1 d .
H89A H 0.4682 0.6388 0.2931 0.080 Uiso 1 1 d R
H89B H 0.3816 0.6362 0.2863 0.080 Uiso 1 1 d R
H89C H 0.4231 0.7135 0.3073 0.080 Uiso 1 1 d R
C90 C 0.5103(3) 0.7979(4) 0.24961(15) 0.0494(13) Uani 1 1 d .
C91 C 0.5781(4) 0.7606(5) 0.2638(3) 0.097(3) Uani 1 1 d .
H91 H 0.5793 0.7013 0.2708 0.116 Uiso 1 1 d R
C92 C 0.6428(4) 0.8084(6) 0.2693(3) 0.109(3) Uani 1 1 d .
H92 H 0.6888 0.7811 0.2786 0.131 Uiso 1 1 d R
C93 C 0.6412(4) 0.8926(5) 0.2592(2) 0.087(2) Uani 1 1 d .
H93 H 0.6856 0.9259 0.2606 0.104 Uiso 1 1 d R
C94 C 0.5777(4) 0.9297(4) 0.24723(17) 0.0689(17) Uani 1 1 d .
H94 H 0.5764 0.9901 0.2421 0.083 Uiso 1 1 d R
C95 C 0.5124(3) 0.8832(4) 0.24308(15) 0.0569(15) Uani 1 1 d .
H95 H 0.4670 0.9133 0.2351 0.068 Uiso 1 1 d R
C1S C 0.2755(8) 0.0958(6) 0.1660(3) 0.084(4) Uani 0.50 1 d PG
C2S C 0.1994(8) 0.0876(6) 0.1641(3) 0.093(5) Uani 0.50 1 d PG
H2S H 0.1672 0.1101 0.1439 0.112 Uiso 0.50 1 calc PR
C3S C 0.1704(5) 0.0464(6) 0.1918(3) 0.092(5) Uani 0.50 1 d PG
H3S H 0.1184 0.0408 0.1905 0.111 Uiso 0.50 1 calc PR
C4S C 0.2176(8) 0.0135(5) 0.2215(3) 0.086(4) Uani 0.50 1 d PG
H4S H 0.1978 -0.0146 0.2404 0.103 Uiso 0.50 1 calc PR
C5S C 0.2936(7) 0.0217(7) 0.2234(3) 0.160(11) Uani 0.50 1 d PG
H5S H 0.3258 -0.0008 0.2436 0.192 Uiso 0.50 1 calc PR
C6S C 0.3226(5) 0.0629(7) 0.1957(4) 0.103(6) Uani 0.50 1 d PG
H6S H 0.3746 0.0685 0.1970 0.124 Uiso 0.50 1 calc PR
C7S C 0.3138(14) 0.1430(12) 0.1404(5) 0.151(9) Uani 0.50 1 d P
H7S1 H 0.3673 0.1379 0.1478 0.226 Uiso 0.50 1 calc PR
H7S2 H 0.2996 0.2037 0.1402 0.226 Uiso 0.50 1 calc PR
H7S3 H 0.3000 0.1190 0.1160 0.226 Uiso 0.50 1 calc PR
C8S C 0.2855(7) 0.6480(9) 0.4749(4) 0.070(3) Uiso 0.50 1 d P
H8S1 H 0.2851 0.5869 0.4811 0.106 Uiso 0.50 1 calc PR
H8S2 H 0.2742 0.6549 0.4485 0.106 Uiso 0.50 1 calc PR
H8S3 H 0.2481 0.6781 0.4864 0.106 Uiso 0.50 1 calc PR
C9S C 0.3406(16) 0.6753(18) 0.4849(8) 0.178(10) Uiso 0.50 1 d P
H9S1 H 0.3751 0.6386 0.4738 0.213 Uiso 0.50 1 calc PR
H9S2 H 0.3494 0.6612 0.5111 0.213 Uiso 0.50 1 calc PR
C10S C 0.3704(15) 0.7630(18) 0.4830(7) 0.171(10) Uiso 0.50 1 d P
H10A H 0.4177 0.7653 0.4999 0.205 Uiso 0.50 1 calc PR
H10B H 0.3825 0.7707 0.4582 0.205 Uiso 0.50 1 calc PR
C11S C 0.3313(13) 0.8297(16) 0.4899(6) 0.149(8) Uiso 0.50 1 d P
H11A H 0.3015 0.8022 0.5067 0.179 Uiso 0.50 1 calc PR
H11B H 0.2972 0.8326 0.4665 0.179 Uiso 0.50 1 calc PR
C12S C 0.3262(10) 0.9131(11) 0.5007(5) 0.104(5) Uiso 0.50 1 d P
H12A H 0.2741 0.9285 0.4997 0.156 Uiso 0.50 1 calc PR
H12B H 0.3489 0.9508 0.4845 0.156 Uiso 0.50 1 calc PR
H12C H 0.3520 0.9196 0.5256 0.156 Uiso 0.50 1 calc PR
C13S C 0.3842(12) 0.2149(14) 0.3290(6) 0.137(7) Uiso 0.50 1 d P
H13A H 0.4365 0.1989 0.3317 0.206 Uiso 0.50 1 calc PR
H13B H 0.3710 0.2274 0.3530 0.206 Uiso 0.50 1 calc PR
H13C H 0.3755 0.2660 0.3136 0.206 Uiso 0.50 1 calc PR
C14S C 0.3422(9) 0.1493(11) 0.3136(5) 0.100(5) Uiso 0.50 1 d P
H14A H 0.3494 0.0978 0.3293 0.120 Uiso 0.50 1 calc PR
H14B H 0.3560 0.1348 0.2897 0.120 Uiso 0.50 1 calc PR
C15S C 0.2624(14) 0.1786(17) 0.3091(7) 0.155(8) Uiso 0.50 1 d P
H15A H 0.2404 0.1288 0.3200 0.186 Uiso 0.50 1 calc PR
H15B H 0.2666 0.2232 0.3282 0.186 Uiso 0.50 1 calc PR
C16S C 0.2100(17) 0.204(2) 0.2900(8) 0.189(11) Uiso 0.50 1 d P
H16A H 0.2082 0.1650 0.2688 0.227 Uiso 0.50 1 calc PR
H16B H 0.2280 0.2591 0.2816 0.227 Uiso 0.50 1 calc PR
C17S C 0.1306(10) 0.2224(12) 0.2895(5) 0.115(6) Uiso 0.50 1 d P
H17A H 0.1091 0.2447 0.2656 0.172 Uiso 0.50 1 calc PR
H17B H 0.1252 0.2653 0.3082 0.172 Uiso 0.50 1 calc PR
H17C H 0.1049 0.1696 0.2945 0.172 Uiso 0.50 1 calc PR

loop_
_atom_site_aniso_label
_atom_site_aniso_U_11
_atom_site_aniso_U_22
_atom_site_aniso_U_33
_atom_site_aniso_U_23
_atom_site_aniso_U_13
_atom_site_aniso_U_12
Sc1 0.0291(4) 0.0377(5) 0.0410(5) 0.0018(4) 0.0067(4) 0.0036(4)
Si1 0.0406(9) 0.0475(10) 0.1274(17) 0.0072(10) 0.0189(9) -0.0065(7)
Si2 0.0334(7) 0.0462(8) 0.0576(9) -0.0032(7) 0.0069(6) -0.0070(6)
N1 0.040(2) 0.036(2) 0.037(2) -0.0002(17) 0.0061(17) 0.0040(18)
N2 0.036(2) 0.048(2) 0.037(2) -0.0034(19) 0.0043(18) 0.0063(19)
C1 0.053(3) 0.075(4) 0.044(3) -0.002(3) -0.003(3) 0.020(3)
C2 0.039(3) 0.042(3) 0.045(3) -0.001(2) -0.002(2) 0.006(2)
C3 0.035(3) 0.058(3) 0.047(3) -0.005(3) 0.003(2) 0.017(2)
C4 0.040(3) 0.054(3) 0.047(3) -0.004(3) 0.009(2) 0.009(2)
C5 0.052(3) 0.097(5) 0.054(4) -0.002(3) 0.015(3) 0.028(3)
C6 0.035(2) 0.038(3) 0.031(3) 0.002(2) 0.001(2) 0.003(2)
C7 0.042(3) 0.032(3) 0.040(3) -0.004(2) 0.001(2) 0.003(2)
C8 0.035(2) 0.036(3) 0.041(3) 0.005(2) 0.000(2) -0.001(2)
C9 0.039(3) 0.039(3) 0.033(3) 0.000(2) 0.007(2) -0.002(2)
C10 0.034(2) 0.037(3) 0.036(3) -0.004(2) 0.001(2) 0.003(2)
C11 0.038(2) 0.032(3) 0.039(3) 0.002(2) 0.003(2) -0.001(2)
C12 0.043(3) 0.036(3) 0.041(3) -0.002(2) 0.004(2) -0.002(2)
C13 0.045(3) 0.044(3) 0.050(3) 0.006(3) 0.010(2) 0.000(2)
C14 0.047(3) 0.049(3) 0.052(3) 0.012(3) 0.003(2) 0.000(3)
C15 0.054(3) 0.049(3) 0.058(3) 0.013(3) 0.003(3) -0.004(3)
C16 0.042(3) 0.054(4) 0.079(4) 0.014(3) 0.008(3) -0.010(3)
C17 0.046(3) 0.039(3) 0.059(3) 0.009(3) 0.000(3) -0.002(2)
C18 0.045(3) 0.058(4) 0.066(4) 0.021(3) 0.009(3) -0.001(3)
C19 0.062(4) 0.066(4) 0.097(5) 0.002(4) -0.009(4) -0.005(3)
C20 0.058(4) 0.079(5) 0.096(5) -0.002(4) 0.017(4) 0.010(3)
C21 0.059(4) 0.065(4) 0.091(5) 0.037(4) 0.005(3) -0.012(3)
C22 0.161(9) 0.093(6) 0.144(8) 0.067(6) -0.037(7) -0.078(6)
C23 0.168(9) 0.122(8) 0.181(10) 0.080(7) 0.123(9) 0.034(7)
C24 0.047(3) 0.063(4) 0.095(5) 0.031(4) -0.001(3) -0.009(3)
C25 0.083(5) 0.121(7) 0.083(5) 0.023(5) -0.016(4) -0.001(5)
C26 0.104(6) 0.117(7) 0.120(7) 0.014(5) 0.004(5) 0.059(5)
C27 0.042(3) 0.035(3) 0.036(3) 0.000(2) 0.009(2) -0.001(2)
C28 0.040(3) 0.033(3) 0.044(3) -0.003(2) 0.005(2) -0.003(2)
C29 0.046(3) 0.044(3) 0.051(3) -0.007(3) 0.003(2) -0.005(3)
C30 0.053(3) 0.040(3) 0.051(3) -0.010(2) 0.009(3) -0.003(3)
C31 0.044(3) 0.039(3) 0.053(3) -0.007(2) 0.004(2) 0.006(2)
C32 0.041(3) 0.038(3) 0.046(3) -0.006(2) 0.004(2) -0.003(2)
C33 0.042(3) 0.040(3) 0.055(3) -0.001(2) -0.004(2) 0.000(2)
C34 0.055(3) 0.074(4) 0.076(4) 0.008(3) 0.011(3) 0.016(3)
C35 0.063(4) 0.059(4) 0.060(4) 0.014(3) 0.000(3) 0.008(3)
C36 0.066(4) 0.045(3) 0.066(4) -0.018(3) 0.000(3) 0.001(3)
C37 0.098(5) 0.065(4) 0.080(5) -0.024(4) 0.022(4) 0.002(4)
C38 0.120(6) 0.049(4) 0.087(5) -0.015(4) 0.020(4) -0.021(4)
C39 0.044(3) 0.047(3) 0.050(3) -0.010(3) -0.003(2) 0.007(2)
C40 0.045(3) 0.073(4) 0.078(4) 0.003(3) -0.008(3) 0.000(3)
C41 0.073(4) 0.060(4) 0.061(4) -0.003(3) -0.009(3) 0.008(3)
C42 0.027(2) 0.049(3) 0.035(3) -0.001(2) 0.006(2) 0.008(2)
C43 0.037(3) 0.042(3) 0.044(3) 0.005(2) 0.006(2) 0.004(2)
C44 0.034(2) 0.042(3) 0.043(3) -0.001(2) 0.010(2) 0.002(2)
C45 0.042(3) 0.044(3) 0.035(3) -0.002(2) 0.007(2) 0.006(2)
C46 0.035(2) 0.038(3) 0.040(3) -0.002(2) 0.009(2) 0.004(2)
C47 0.032(2) 0.041(3) 0.043(3) -0.004(2) 0.007(2) 0.001(2)
C48 0.045(3) 0.039(3) 0.039(3) -0.003(2) 0.007(2) -0.002(2)
C49 0.053(3) 0.053(3) 0.054(3) -0.008(3) 0.013(3) -0.003(3)
C50 0.071(4) 0.056(4) 0.074(4) -0.026(3) 0.021(3) -0.004(3)
C51 0.069(4) 0.064(4) 0.080(5) -0.022(3) 0.009(3) -0.016(3)
C52 0.048(3) 0.066(4) 0.075(4) -0.020(3) 0.008(3) -0.010(3)
C53 0.045(3) 0.050(3) 0.060(3) -0.003(3) 0.012(3) -0.003(3)
C54 0.054(3) 0.056(4) 0.088(5) -0.020(3) 0.021(3) 0.004(3)
C55 0.066(5) 0.115(7) 0.132(7) 0.021(6) 0.012(5) 0.012(5)
C56 0.075(5) 0.151(8) 0.122(7) 0.026(6) 0.051(5) -0.004(5)
C57 0.097(6) 0.087(6) 0.150(9) -0.062(6) 0.026(6) -0.017(5)
C58 0.105(7) 0.099(7) 0.171(9) -0.046(6) 0.031(6) -0.031(6)
C59 0.147(10) 0.165(11) 0.195(13) -0.105(10) -0.073(9) 0.008(8)
C60 0.045(3) 0.066(4) 0.105(5) -0.029(4) 0.014(3) -0.007(3)
C61 0.080(5) 0.111(6) 0.103(6) -0.040(5) 0.038(4) -0.016(4)
C62 0.078(5) 0.093(6) 0.147(8) 0.004(5) 0.009(5) 0.022(4)
C63 0.041(3) 0.039(3) 0.035(3) -0.001(2) 0.003(2) -0.002(2)
C64 0.043(3) 0.043(3) 0.045(3) 0.003(2) 0.010(2) 0.001(2)
C65 0.050(3) 0.046(3) 0.054(3) 0.004(3) 0.012(3) -0.003(3)
C66 0.058(3) 0.040(3) 0.051(3) -0.001(2) 0.009(3) -0.003(3)
C67 0.055(3) 0.042(3) 0.059(3) -0.001(3) 0.002(3) 0.010(3)
C68 0.048(3) 0.043(3) 0.047(3) 0.000(2) 0.011(2) 0.003(2)
C69 0.044(3) 0.050(3) 0.065(4) 0.012(3) 0.020(3) 0.006(3)
C70 0.069(4) 0.093(5) 0.077(5) 0.006(4) 0.000(4) 0.019(4)
C71 0.069(4) 0.065(4) 0.085(5) -0.002(3) 0.024(4) 0.014(3)
C72 0.068(4) 0.042(3) 0.073(4) 0.010(3) -0.004(3) -0.009(3)
C73 0.109(6) 0.050(4) 0.073(4) 0.013(3) 0.020(4) -0.011(4)
C74 0.083(5) 0.046(4) 0.105(5) -0.001(4) 0.015(4) 0.005(3)
C75 0.046(3) 0.056(4) 0.069(4) 0.010(3) 0.014(3) 0.015(3)
C76 0.074(4) 0.078(5) 0.070(4) -0.003(3) 0.025(3) 0.009(3)
C77 0.057(4) 0.108(6) 0.109(6) -0.029(5) 0.024(4) -0.007(4)
C78 0.037(3) 0.042(3) 0.069(4) 0.004(3) 0.005(2) 0.002(2)
C79 0.039(3) 0.076(5) 0.177(8) -0.036(5) 0.015(4) -0.003(3)
C80 0.088(5) 0.120(7) 0.092(5) -0.032(5) 0.032(4) -0.036(5)
C81 0.041(3) 0.080(5) 0.090(5) 0.020(4) 0.012(3) 0.004(3)
C82 0.095(5) 0.058(4) 0.076(5) 0.006(4) 0.009(4) -0.014(4)
C83 0.101(6) 0.119(8) 0.089(6) 0.015(6) 0.000(5) -0.035(6)
C84 0.113(7) 0.115(8) 0.102(7) -0.027(6) 0.026(6) -0.038(6)
C85 0.087(5) 0.093(6) 0.107(7) -0.027(5) 0.012(5) 0.003(4)
C86 0.060(4) 0.070(5) 0.095(5) -0.021(4) -0.001(4) 0.007(3)
C87 0.041(3) 0.047(3) 0.069(4) -0.002(3) 0.008(3) -0.005(2)
C88 0.054(3) 0.066(4) 0.087(5) -0.024(3) 0.021(3) -0.020(3)
C89 0.063(4) 0.059(4) 0.074(4) 0.002(3) 0.000(3) -0.013(3)
C90 0.038(3) 0.051(3) 0.058(3) -0.001(3) 0.001(2) -0.006(2)
C91 0.048(4) 0.064(4) 0.174(8) 0.007(5) 0.004(4) -0.010(3)
C92 0.050(4) 0.093(6) 0.179(9) 0.012(6) 0.006(5) -0.018(4)
C93 0.062(4) 0.079(5) 0.118(6) -0.004(4) 0.006(4) -0.037(4)
C94 0.077(5) 0.056(4) 0.074(4) 0.008(3) 0.013(4) -0.024(4)
C95 0.054(3) 0.054(4) 0.063(4) 0.003(3) 0.007(3) -0.011(3)
C1S 0.125(14) 0.032(7) 0.099(13) -0.033(8) 0.031(11) -0.002(8)
C2S 0.123(15) 0.041(8) 0.107(13) -0.026(8) -0.010(11) 0.019(8)
C3S 0.110(12) 0.041(8) 0.119(13) -0.021(8) -0.002(11) 0.012(8)
C4S 0.123(13) 0.032(7) 0.093(11) -0.005(7) -0.013(10) -0.012(8)
C5S 0.18(2) 0.038(9) 0.22(3) -0.020(12) -0.09(2) -0.013(12)
C6S 0.146(16) 0.056(10) 0.105(13) -0.031(9) 0.012(13) -0.025(10)
C7S 0.26(3) 0.109(15) 0.090(13) -0.063(12) 0.048(15) 0.019(16)

loop_
_atom_type_symbol
_atom_type_description
_atom_type_scat_dispersion_real
_atom_type_scat_dispersion_imag
_atom_type_scat_source
C C 0.0033 0.0016 'International Tables Vol C Tables 4.2.6.8 and 6.1.1.4'
H H 0.0000 0.0000 'International Tables Vol C Tables 4.2.6.8 and 6.1.1.4'
N N 0.0061 0.0033 'International Tables Vol C Tables 4.2.6.8 and 6.1.1.4'
Sc Sc 0.2519 0.3716 'International Tables Vol C Tables 4.2.6.8 and 6.1.1.4'
Si Si 0.0817 0.0704 'International Tables Vol C Tables 4.2.6.8 and 6.1.1.4'

loop_
_geom_angle_atom_site_label_1
_geom_angle_atom_site_label_2
_geom_angle_atom_site_label_3
_geom_angle
N2 Sc1 N1 84.96(14)
N2 Sc1 C78 112.80(18)
N1 Sc1 C78 114.75(18)
N2 Sc1 C87 111.16(19)
N1 Sc1 C87 112.69(18)
C78 Sc1 C87 116.40(19)
C81 Si1 C78 110.3(3)
C81 Si1 C79 107.8(3)
C78 Si1 C79 113.4(3)
C81 Si1 C80 107.2(3)
C78 Si1 C80 110.7(3)
C79 Si1 C80 107.2(4)
C87 Si2 C88 109.4(3)
C87 Si2 C89 109.8(3)
C88 Si2 C89 110.3(3)
C87 Si2 C90 113.6(2)
C88 Si2 C90 107.4(2)
C89 Si2 C90 106.1(3)
C2 N1 C6 120.4(4)
C2 N1 Sc1 129.2(3)
C6 N1 Sc1 110.4(3)
C4 N2 C42 119.2(4)
C4 N2 Sc1 130.2(3)
C42 N2 Sc1 110.5(3)
C2 C1 H1A 109.2
C2 C1 H1B 108.7
H1A C1 H1B 109.5
C2 C1 H1C 110.5
H1A C1 H1C 109.5
H1B C1 H1C 109.5
N1 C2 C3 123.1(4)
N1 C2 C1 118.9(4)
C3 C2 C1 118.0(4)
C2 C3 C4 129.5(4)
C2 C3 H3 119.8
C4 C3 H3 110.7
N2 C4 C3 122.2(4)
N2 C4 C5 119.5(5)
C3 C4 C5 118.2(4)
C4 C5 H5A 110.8
C4 C5 H5B 109.1
H5A C5 H5B 109.5
C4 C5 H5C 108.5
H5A C5 H5C 109.5
H5B C5 H5C 109.5
C7 C6 C11 120.2(4)
C7 C6 N1 120.6(4)
C11 C6 N1 119.1(4)
C6 C7 C8 120.3(4)
C6 C7 H7 119.9
C8 C7 H7 119.8
C9 C8 C7 118.9(4)
C9 C8 C12 120.2(4)
C7 C8 C12 120.9(4)
C10 C9 C8 121.7(4)
C10 C9 H9 119.0
C8 C9 H9 119.3
C9 C10 C11 118.4(4)
C9 C10 C27 120.3(4)
C11 C10 C27 121.2(4)
C6 C11 C10 120.5(4)
C6 C11 H11 120.1
C10 C11 H11 119.4
C17 C12 C13 119.7(4)
C17 C12 C8 120.6(4)
C13 C12 C8 119.6(4)
C14 C13 C12 119.3(5)
C14 C13 C18 119.4(5)
C12 C13 C18 121.1(4)
C15 C14 C13 122.6(5)
C15 C14 H14 118.3
C13 C14 H14 119.1
C14 C15 C16 116.8(5)
C14 C15 C21 121.9(5)
C16 C15 C21 121.2(5)
C17 C16 C15 122.8(5)
C17 C16 H16 117.9
C15 C16 H16 119.3
C12 C17 C16 118.7(5)
C12 C17 C24 122.0(5)
C16 C17 C24 119.2(5)
C20 C18 C19 109.9(5)
C20 C18 C13 113.6(5)
C19 C18 C13 110.9(5)
C20 C18 H18 106.7
C19 C18 H18 108.9
C13 C18 H18 106.7
C18 C19 H19A 109.8
C18 C19 H19B 109.7
H19A C19 H19B 109.5
C18 C19 H19C 108.9
H19A C19 H19C 109.5
H19B C19 H19C 109.5
C18 C20 H20A 110.7
C18 C20 H20B 109.2
H20A C20 H20B 109.5
C18 C20 H20C 108.5
H20A C20 H20C 109.4
H20B C20 H20C 109.5
C22 C21 C15 112.0(6)
C22 C21 C23 112.9(8)
C15 C21 C23 112.0(6)
C22 C21 H21 107.9
C15 C21 H21 106.4
C23 C21 H21 105.2
C21 C22 H22A 111.9
C21 C22 H22B 107.8
H22A C22 H22B 109.5
C21 C22 H22C 108.7
H22A C22 H22C 109.5
H22B C22 H22C 109.5
C21 C23 H23A 110.1
C21 C23 H23B 109.6
H23A C23 H23B 109.5
C21 C23 H23C 108.7
H23A C23 H23C 109.5
H23B C23 H23C 109.5
C25 C24 C17 111.6(6)
C25 C24 C26 109.6(6)
C17 C24 C26 112.5(6)
C25 C24 H24 109.1
C17 C24 H24 107.1
C26 C24 H24 106.6
C24 C25 H25A 110.9
C24 C25 H25B 108.5
H25A C25 H25B 109.5
C24 C25 H25C 109.1
H25A C25 H25C 109.5
H25B C25 H25C 109.5
C24 C26 H26A 109.9
C24 C26 H26B 108.5
H26A C26 H26B 109.5
C24 C26 H26C 110.0
H26A C26 H26C 109.5
H26B C26 H26C 109.5
C28 C27 C32 120.1(4)
C28 C27 C10 119.3(4)
C32 C27 C10 120.5(4)
C29 C28 C27 118.9(4)
C29 C28 C33 119.1(4)
C27 C28 C33 122.0(4)
C30 C29 C28 122.6(5)
C30 C29 H29 118.0
C28 C29 H29 119.4
C29 C30 C31 117.8(5)
C29 C30 C36 120.8(5)
C31 C30 C36 121.4(5)
C32 C31 C30 121.4(5)
C32 C31 H31 119.3
C30 C31 H31 119.4
C31 C32 C27 119.2(4)
C31 C32 C39 118.7(4)
C27 C32 C39 122.0(4)
C35 C33 C28 113.8(4)
C35 C33 C34 111.8(4)
C28 C33 C34 109.6(4)
C35 C33 H33 106.0
C28 C33 H33 107.5
C34 C33 H33 107.9
C33 C34 H34A 110.0
C33 C34 H34B 110.5
H34A C34 H34B 109.5
C33 C34 H34C 107.9
H34A C34 H34C 109.5
H34B C34 H34C 109.5
C33 C35 H35A 110.7
C33 C35 H35B 107.7
H35A C35 H35B 109.5
C33 C35 H35C 110.0
H35A C35 H35C 109.5
H35B C35 H35C 109.5
C38 C36 C30 111.8(5)
C38 C36 C37 111.2(5)
C30 C36 C37 112.5(5)
C38 C36 H36 105.7
C30 C36 H36 106.7
C37 C36 H36 108.5
C36 C37 H37A 110.5
C36 C37 H37B 108.5
H37A C37 H37B 109.5
C36 C37 H37C 109.4
H37A C37 H37C 109.5
H37B C37 H37C 109.5
C36 C38 H38A 109.3
C36 C38 H38B 110.5
H38A C38 H38B 109.5
C36 C38 H38C 108.6
H38A C38 H38C 109.5
H38B C38 H38C 109.5
C32 C39 C41 114.0(4)
C32 C39 C40 110.7(4)
C41 C39 C40 110.5(5)
C32 C39 H39 106.1
C41 C39 H39 106.2
C40 C39 H39 109.1
C39 C40 H40A 109.8
C39 C40 H40B 109.4
H40A C40 H40B 109.5
C39 C40 H40C 109.1
H40A C40 H40C 109.5
H40B C40 H40C 109.5
C39 C41 H41A 109.9
C39 C41 H41B 109.4
H41A C41 H41B 109.5
C39 C41 H41C 109.1
H41A C41 H41C 109.5
H41B C41 H41C 109.5
C43 C42 C47 119.7(4)
C43 C42 N2 120.7(4)
C47 C42 N2 119.6(4)
C42 C43 C44 120.5(4)
C42 C43 H43 118.8
C44 C43 H43 120.7
C43 C44 C45 118.8(4)
C43 C44 C48 120.0(4)
C45 C44 C48 121.1(4)
C46 C45 C44 121.6(4)
C46 C45 H45 119.2
C44 C45 H45 119.2
C45 C46 C47 118.5(4)
C45 C46 C63 121.0(4)
C47 C46 C63 120.2(4)
C42 C47 C46 120.9(4)
C42 C47 H47 119.0
C46 C47 H47 120.1
C53 C48 C49 120.5(5)
C53 C48 C44 120.2(4)
C49 C48 C44 119.3(4)
C48 C49 C50 118.1(5)
C48 C49 C54 122.0(5)
C50 C49 C54 119.9(5)
C51 C50 C49 121.8(5)
C51 C50 H50 118.3
C49 C50 H50 119.8
C52 C51 C50 118.3(5)
C52 C51 C57 118.2(6)
C50 C51 C57 123.4(6)
C51 C52 C53 121.9(5)
C51 C52 H52 119.4
C53 C52 H52 118.7
C52 C53 C48 119.4(5)
C52 C53 C60 118.8(5)
C48 C53 C60 121.8(5)
C55 C54 C49 113.9(6)
C55 C54 C56 110.8(6)
C49 C54 C56 110.6(6)
C55 C54 H54 107.1
C49 C54 H54 106.3
C56 C54 H54 107.7
C54 C55 H55A 111.5
C54 C55 H55B 109.7
H55A C55 H55B 109.5
C54 C55 H55C 107.1
H55A C55 H55C 109.5
H55B C55 H55C 109.5
C54 C56 H56A 109.6
C54 C56 H56B 110.0
H56A C56 H56B 109.5
C54 C56 H56C 108.8
H56A C56 H56C 109.5
H56B C56 H56C 109.5
C58 C57 C59 110.4(8)
C58 C57 C51 114.4(8)
C59 C57 C51 111.4(8)
C58 C57 H57 108.3
C59 C57 H57 103.9
C51 C57 H57 107.7
C57 C58 H58A 112.2
C57 C58 H58B 108.3
H58A C58 H58B 109.5
C57 C58 H58C 107.9
H58A C58 H58C 109.5
H58B C58 H58C 109.5
C57 C59 H59A 112.8
C57 C59 H59B 110.6
H59A C59 H59B 109.5
C57 C59 H59C 104.9
H59A C59 H59C 109.5
H59B C59 H59C 109.5
C53 C60 C61 110.3(5)
C53 C60 C62 111.6(6)
C61 C60 C62 110.8(6)
C53 C60 H60 107.6
C61 C60 H60 108.7
C62 C60 H60 107.8
C60 C61 H61A 110.6
C60 C61 H61B 108.7
H61A C61 H61B 109.5
C60 C61 H61C 109.1
H61A C61 H61C 109.5
H61B C61 H61C 109.5
C60 C62 H62A 108.5
C60 C62 H62B 110.6
H62A C62 H62B 109.5
C60 C62 H62C 109.4
H62A C62 H62C 109.5
H62B C62 H62C 109.5
C64 C63 C68 120.0(4)
C64 C63 C46 118.7(4)
C68 C63 C46 121.3(4)
C65 C64 C63 118.6(4)
C65 C64 C69 119.3(4)
C63 C64 C69 122.1(4)
C66 C65 C64 123.0(5)
C66 C65 H65 117.5
C64 C65 H65 119.6
C65 C66 C67 116.8(5)
C65 C66 C72 123.7(5)
C67 C66 C72 119.4(5)
C66 C67 C68 123.2(5)
C66 C67 H67 119.2
C68 C67 H67 117.6
C67 C68 C63 118.3(5)
C67 C68 C75 120.1(5)
C63 C68 C75 121.6(4)
C64 C69 C71 112.4(5)
C64 C69 C70 110.6(5)
C71 C69 C70 111.0(5)
C64 C69 H69 106.7
C71 C69 H69 106.9
C70 C69 H69 108.9
C69 C70 H70A 109.8
C69 C70 H70B 109.0
H70A C70 H70B 109.5
C69 C70 H70C 109.7
H70A C70 H70C 109.5
H70B C70 H70C 109.5
C69 C71 H71A 110.0
C69 C71 H71B 110.0
H71A C71 H71B 109.5
C69 C71 H71C 108.4
H71A C71 H71C 109.5
H71B C71 H71C 109.5
C73 C72 C74 110.9(5)
C73 C72 C66 114.3(5)
C74 C72 C66 110.6(5)
C73 C72 H72 107.4
C74 C72 H72 107.8
C66 C72 H72 105.5
C72 C73 H73A 110.2
C72 C73 H73B 107.4
H73A C73 H73B 109.5
C72 C73 H73C 110.8
H73A C73 H73C 109.5
H73B C73 H73C 109.5
C72 C74 H74A 110.6
C72 C74 H74B 109.6
H74A C74 H74B 109.5
C72 C74 H74C 108.3
H74A C74 H74C 109.5
H74B C74 H74C 109.5
C77 C75 C76 110.7(5)
C77 C75 C68 111.7(5)
C76 C75 C68 112.5(5)
C77 C75 H75 106.1
C76 C75 H75 108.9
C68 C75 H75 106.6
C75 C76 H76A 110.6
C75 C76 H76B 109.0
H76A C76 H76B 109.5
C75 C76 H76C 108.8
H76A C76 H76C 109.5
H76B C76 H76C 109.5
C75 C77 H77A 111.0
C75 C77 H77B 108.0
H77A C77 H77B 109.5
C75 C77 H77C 109.5
H77A C77 H77C 109.5
H77B C77 H77C 109.5
Si1 C78 Sc1 123.3(3)
Si1 C78 H78A 106.5
Sc1 C78 H78A 106.5
Si1 C78 H78B 106.5
Sc1 C78 H78B 106.5
H78A C78 H78B 106.5
Si1 C79 H79A 110.2
Si1 C79 H79B 110.2
H79A C79 H79B 109.5
Si1 C79 H79C 108.0
H79A C79 H79C 109.5
H79B C79 H79C 109.5
Si1 C80 H80A 110.2
Si1 C80 H80B 109.6
H80A C80 H80B 109.5
Si1 C80 H80C 108.6
H80A C80 H80C 109.5
H80B C80 H80C 109.5
C82 C81 C86 115.8(7)
C82 C81 Si1 122.6(5)
C86 C81 Si1 121.5(5)
C81 C82 C83 123.6(7)
C81 C82 H82 119.5
C83 C82 H82 116.9
C84 C83 C82 118.0(8)
C84 C83 H83 120.9
C82 C83 H83 121.0
C85 C84 C83 120.3(8)
C85 C84 H84 119.2
C83 C84 H84 120.5
C86 C85 C84 119.0(8)
C86 C85 H85 118.9
C84 C85 H85 122.0
C85 C86 C81 123.3(7)
C85 C86 H86 118.5
C81 C86 H86 118.2
Si2 C87 Sc1 121.9(3)
Si2 C87 H87A 106.9
Sc1 C87 H87A 106.9
Si2 C87 H87B 106.9
Sc1 C87 H87B 106.9
H87A C87 H87B 106.7
Si2 C88 H88A 109.3
Si2 C88 H88B 109.2
H88A C88 H88B 109.5
Si2 C88 H88C 109.9
H88A C88 H88C 109.5
H88B C88 H88C 109.5
Si2 C89 H89A 109.6
Si2 C89 H89B 109.4
H89A C89 H89B 109.5
Si2 C89 H89C 109.4
H89A C89 H89C 109.5
H89B C89 H89C 109.5
C95 C90 C91 115.3(5)
C95 C90 Si2 124.3(4)
C91 C90 Si2 120.2(4)
C92 C91 C90 121.4(7)
C92 C91 H91 119.7
C90 C91 H91 118.9
C93 C92 C91 119.6(7)
C93 C92 H92 120.5
C91 C92 H92 119.8
C94 C93 C92 119.8(6)
C94 C93 H93 118.6
C92 C93 H93 121.6
C93 C94 C95 120.8(6)
C93 C94 H94 119.5
C95 C94 H94 119.7
C90 C95 C94 122.7(6)
C90 C95 H95 119.2
C94 C95 H95 118.0
C2S C1S C6S 120.0
C2S C1S C7S 126.1(14)
C6S C1S C7S 113.7(14)
C3S C2S C1S 120.0
C3S C2S H2S 120.0
C1S C2S H2S 120.0
C2S C3S C4S 120.0
C2S C3S H3S 120.0
C4S C3S H3S 120.0
C5S C4S C3S 120.0
C5S C4S H4S 120.0
C3S C4S H4S 120.0
C4S C5S C6S 120.0
C4S C5S H5S 120.0
C6S C5S H5S 120.0
C5S C6S C1S 120.0
C5S C6S H6S 120.0
C1S C6S H6S 120.0
C1S C7S H7S1 109.5
C1S C7S H7S2 109.5
H7S1 C7S H7S2 109.5
C1S C7S H7S3 109.5
H7S1 C7S H7S3 109.5
H7S2 C7S H7S3 109.5
C9S C8S H8S1 109.5
C9S C8S H8S2 109.5
H8S1 C8S H8S2 109.5
C9S C8S H8S3 109.5
H8S1 C8S H8S3 109.5
H8S2 C8S H8S3 109.5
C8S C9S C10S 132(3)
C8S C9S H9S1 104.3
C10S C9S H9S1 104.3
C8S C9S H9S2 104.3
C10S C9S H9S2 104.3
H9S1 C9S H9S2 105.6
C11S C10S C9S 120(3)
C11S C10S H10A 107.2
C9S C10S H10A 107.2
C11S C10S H10B 107.2
C9S C10S H10B 107.2
H10A C10S H10B 106.8
C10S C11S C12S 151(3)
C10S C11S H11A 98.8
C12S C11S H11A 98.8
C10S C11S H11B 98.8
C12S C11S H11B 98.8
H11A C11S H11B 103.9
C11S C12S H12A 109.5
C11S C12S H12B 109.5
H12A C12S H12B 109.5
C11S C12S H12C 109.5
H12A C12S H12C 109.5
H12B C12S H12C 109.5
C14S C13S H13A 109.5
C14S C13S H13B 109.5
H13A C13S H13B 109.5
C14S C13S H13C 109.5
H13A C13S H13C 109.5
H13B C13S H13C 109.5
C13S C14S C15S 107.1(18)
C13S C14S H14A 110.3
C15S C14S H14A 110.3
C13S C14S H14B 110.3
C15S C14S H14B 110.3
H14A C14S H14B 108.5
C16S C15S C14S 149(3)
C16S C15S H15A 99.6
C14S C15S H15A 99.6
C16S C15S H15B 99.6
C14S C15S H15B 99.6
H15A C15S H15B 104.1
C15S C16S C17S 142(3)
C15S C16S H16A 101.6
C17S C16S H16A 101.6
C15S C16S H16B 101.6
C17S C16S H16B 101.6
H16A C16S H16B 104.6
C16S C17S H17A 109.5
C16S C17S H17B 109.5
H17A C17S H17B 109.5
C16S C17S H17C 109.5
H17A C17S H17C 109.5
H17B C17S H17C 109.5

loop_
_geom_bond_atom_site_label_1
_geom_bond_atom_site_label_2
_geom_bond_distance
Sc1 N2 2.122(4)
Sc1 N1 2.127(4)
Sc1 C78 2.201(5)
Sc1 C87 2.202(5)
Si1 C81 1.802(8)
Si1 C78 1.840(5)
Si1 C79 1.857(6)
Si1 C80 1.987(8)
Si2 C87 1.833(5)
Si2 C88 1.874(6)
Si2 C89 1.879(6)
Si2 C90 1.883(5)
N1 C2 1.350(6)
N1 C6 1.434(6)
N2 C4 1.337(6)
N2 C42 1.435(6)
C1 C2 1.498(7)
C1 H1A 0.9602
C1 H1B 0.9599
C1 H1C 0.9598
C2 C3 1.385(7)
C3 C4 1.404(7)
C3 H3 0.9599
C4 C5 1.495(7)
C5 H5A 0.9599
C5 H5B 0.9601
C5 H5C 0.9601
C6 C7 1.389(6)
C6 C11 1.390(6)
C7 C8 1.403(7)
C7 H7 0.9600
C8 C9 1.397(6)
C8 C12 1.495(7)
C9 C10 1.391(6)
C9 H9 0.9597
C10 C11 1.412(6)
C10 C27 1.492(6)
C11 H11 0.9599
C12 C17 1.392(7)
C12 C13 1.408(7)
C13 C14 1.385(7)
C13 C18 1.530(7)
C14 C15 1.383(7)
C14 H14 0.9602
C15 C16 1.397(7)
C15 C21 1.511(8)
C16 C17 1.394(7)
C16 H16 0.9600
C17 C24 1.523(8)
C18 C20 1.523(8)
C18 C19 1.525(9)
C18 H18 0.9602
C19 H19A 0.9600
C19 H19B 0.9601
C19 H19C 0.9599
C20 H20A 0.9600
C20 H20B 0.9598
C20 H20C 0.9600
C21 C22 1.505(10)
C21 C23 1.512(10)
C21 H21 0.9599
C22 H22A 0.9599
C22 H22B 0.9598
C22 H22C 0.9601
C23 H23A 0.9600
C23 H23B 0.9599
C23 H23C 0.9601
C24 C25 1.514(10)
C24 C26 1.523(10)
C24 H24 0.9600
C25 H25A 0.9600
C25 H25B 0.9600
C25 H25C 0.9599
C26 H26A 0.9599
C26 H26B 0.9602
C26 H26C 0.9600
C27 C28 1.401(7)
C27 C32 1.401(7)
C28 C29 1.392(7)
C28 C33 1.523(7)
C29 C30 1.383(7)
C29 H29 0.9601
C30 C31 1.403(7)
C30 C36 1.516(7)
C31 C32 1.401(7)
C31 H31 0.9601
C32 C39 1.515(7)
C33 C35 1.507(7)
C33 C34 1.532(7)
C33 H33 0.9599
C34 H34A 0.9600
C34 H34B 0.9601
C34 H34C 0.9599
C35 H35A 0.9600
C35 H35B 0.9601
C35 H35C 0.9600
C36 C38 1.509(8)
C36 C37 1.524(8)
C36 H36 0.9600
C37 H37A 0.9599
C37 H37B 0.9600
C37 H37C 0.9599
C38 H38A 0.9602
C38 H38B 0.9602
C38 H38C 0.9597
C39 C41 1.525(8)
C39 C40 1.532(8)
C39 H39 0.9600
C40 H40A 0.9599
C40 H40B 0.9599
C40 H40C 0.9599
C41 H41A 0.9599
C41 H41B 0.9600
C41 H41C 0.9601
C42 C43 1.394(7)
C42 C47 1.395(7)
C43 C44 1.398(7)
C43 H43 0.9600
C44 C45 1.404(7)
C44 C48 1.498(7)
C45 C46 1.390(7)
C45 H45 0.9601
C46 C47 1.403(6)
C46 C63 1.502(7)
C47 H47 0.9599
C48 C53 1.395(7)
C48 C49 1.399(7)
C49 C50 1.404(8)
C49 C54 1.528(7)
C50 C51 1.390(8)
C50 H50 0.9601
C51 C52 1.378(8)
C51 C57 1.532(9)
C52 C53 1.384(7)
C52 H52 0.9599
C53 C60 1.523(8)
C54 C55 1.479(9)
C54 C56 1.530(9)
C54 H54 0.9601
C55 H55A 0.9600
C55 H55B 0.9601
C55 H55C 0.9600
C56 H56A 0.9599
C56 H56B 0.9600
C56 H56C 0.9601
C57 C58 1.442(11)
C57 C59 1.516(14)
C57 H57 0.9599
C58 H58A 0.9601
C58 H58B 0.9600
C58 H58C 0.9602
C59 H59A 0.9601
C59 H59B 0.9600
C59 H59C 0.9600
C60 C61 1.538(10)
C60 C62 1.546(10)
C60 H60 0.9599
C61 H61A 0.9601
C61 H61B 0.9598
C61 H61C 0.9601
C62 H62A 0.9600
C62 H62B 0.9601
C62 H62C 0.9599
C63 C64 1.401(6)
C63 C68 1.401(7)
C64 C65 1.397(7)
C64 C69 1.514(7)
C65 C66 1.380(7)
C65 H65 0.9603
C66 C67 1.383(7)
C66 C72 1.527(7)
C67 C68 1.395(7)
C67 H67 0.9600
C68 C75 1.528(7)
C69 C71 1.528(8)
C69 C70 1.535(8)
C69 H69 0.9601
C70 H70A 0.9600
C70 H70B 0.9599
C70 H70C 0.9600
C71 H71A 0.9600
C71 H71B 0.9601
C71 H71C 0.9601
C72 C73 1.505(9)
C72 C74 1.523(8)
C72 H72 0.9598
C73 H73A 0.9599
C73 H73B 0.9600
C73 H73C 0.9601
C74 H74A 0.9598
C74 H74B 0.9602
C74 H74C 0.9600
C75 C77 1.510(9)
C75 C76 1.513(8)
C75 H75 0.9599
C76 H76A 0.9602
C76 H76B 0.9601
C76 H76C 0.9600
C77 H77A 0.9600
C77 H77B 0.9600
C77 H77C 0.9599
C78 H78A 0.9900
C78 H78B 0.9900
C79 H79A 0.9600
C79 H79B 0.9599
C79 H79C 0.9600
C80 H80A 0.9601
C80 H80B 0.9601
C80 H80C 0.9600
C81 C82 1.342(9)
C81 C86 1.422(9)
C82 C83 1.416(11)
C82 H82 0.9600
C83 C84 1.390(12)
C83 H83 0.9602
C84 C85 1.386(12)
C84 H84 0.9598
C85 C86 1.361(10)
C85 H85 0.9600
C86 H86 0.9599
C87 H87A 0.9900
C87 H87B 0.9900
C88 H88A 0.9600
C88 H88B 0.9600
C88 H88C 0.9600
C89 H89A 0.9601
C89 H89B 0.9601
C89 H89C 0.9598
C90 C95 1.354(8)
C90 C91 1.399(8)
C91 C92 1.387(9)
C91 H91 0.9600
C92 C93 1.364(10)
C92 H92 0.9599
C93 C94 1.313(9)
C93 H93 0.9599
C94 C95 1.386(8)
C94 H94 0.9599
C95 H95 0.9600
C1S C2S 1.3900
C1S C6S 1.3900
C1S C7S 1.47(2)
C2S C3S 1.3900
C2S H2S 0.9500
C3S C4S 1.3900
C3S H3S 0.9500
C4S C5S 1.3900
C4S H4S 0.9500
C5S C6S 1.3900
C5S H5S 0.9500
C6S H6S 0.9500
C7S H7S1 0.9800
C7S H7S2 0.9800
C7S H7S3 0.9800
C8S C9S 1.10(3)
C8S H8S1 0.9800
C8S H8S2 0.9800
C8S H8S3 0.9800
C9S C10S 1.48(3)
C9S H9S1 0.9900
C9S H9S2 0.9900
C10S C11S 1.31(3)
C10S H10A 0.9900
C10S H10B 0.9900
C11S C12S 1.37(2)
C11S H11A 0.9900
C11S H11B 0.9900
C12S H12A 0.9800
C12S H12B 0.9800
C12S H12C 0.9800
C13S C14S 1.35(2)
C13S H13A 0.9800
C13S H13B 0.9800
C13S H13C 0.9800
C14S C15S 1.51(3)
C14S H14A 0.9900
C14S H14B 0.9900
C15S C16S 1.17(3)
C15S H15A 0.9900
C15S H15B 0.9900
C16S C17S 1.48(3)
C16S H16A 0.9900
C16S H16B 0.9900
C17S H17A 0.9800
C17S H17B 0.9800
C17S H17C 0.9800

loop_
_geom_torsion_atom_site_label_1
_geom_torsion_atom_site_label_2
_geom_torsion_atom_site_label_3
_geom_torsion_atom_site_label_4
_geom_torsion
N2 Sc1 N1 C2 -7.8(4)
C78 Sc1 N1 C2 105.0(4)
C87 Sc1 N1 C2 -118.7(4)
N2 Sc1 N1 C6 171.6(3)
C78 Sc1 N1 C6 -75.6(3)
C87 Sc1 N1 C6 60.7(3)
N1 Sc1 N2 C4 10.0(4)
C78 Sc1 N2 C4 -104.8(5)
C87 Sc1 N2 C4 122.4(5)
N1 Sc1 N2 C42 -174.9(3)
C78 Sc1 N2 C42 70.4(3)
C87 Sc1 N2 C42 -62.4(4)
C6 N1 C2 C3 -176.2(5)
Sc1 N1 C2 C3 3.2(7)
C6 N1 C2 C1 3.3(7)
Sc1 N1 C2 C1 -177.4(4)
N1 C2 C3 C4 4.2(9)
C1 C2 C3 C4 -175.3(6)
C42 N2 C4 C3 177.9(5)
Sc1 N2 C4 C3 -7.3(8)
C42 N2 C4 C5 -3.9(7)
Sc1 N2 C4 C5 171.0(4)
C2 C3 C4 N2 -2.1(9)
C2 C3 C4 C5 179.6(6)
C2 N1 C6 C7 77.0(6)
Sc1 N1 C6 C7 -102.5(4)
C2 N1 C6 C11 -106.0(5)
Sc1 N1 C6 C11 74.5(4)
C11 C6 C7 C8 2.9(7)
N1 C6 C7 C8 179.8(4)
C6 C7 C8 C9 -2.1(7)
C6 C7 C8 C12 176.5(4)
C7 C8 C9 C10 0.8(7)
C12 C8 C9 C10 -177.8(4)
C8 C9 C10 C11 -0.2(7)
C8 C9 C10 C27 176.2(4)
C7 C6 C11 C10 -2.3(7)
N1 C6 C11 C10 -179.3(4)
C9 C10 C11 C6 1.0(7)
C27 C10 C11 C6 -175.4(4)
C9 C8 C12 C17 -82.3(6)
C7 C8 C12 C17 99.2(6)
C9 C8 C12 C13 95.0(6)
C7 C8 C12 C13 -83.6(6)
C17 C12 C13 C14 0.3(7)
C8 C12 C13 C14 -177.0(5)
C17 C12 C13 C18 176.9(5)
C8 C12 C13 C18 -0.4(7)
C12 C13 C14 C15 0.0(8)
C18 C13 C14 C15 -176.7(5)
C13 C14 C15 C16 -1.4(8)
C13 C14 C15 C21 178.7(6)
C14 C15 C16 C17 2.7(9)
C21 C15 C16 C17 -177.4(6)
C13 C12 C17 C16 1.0(8)
C8 C12 C17 C16 178.2(5)
C13 C12 C17 C24 178.4(5)
C8 C12 C17 C24 -4.3(8)
C15 C16 C17 C12 -2.5(9)
C15 C16 C17 C24 179.9(6)
C14 C13 C18 C20 -47.5(7)
C12 C13 C18 C20 135.9(5)
C14 C13 C18 C19 76.9(6)
C12 C13 C18 C19 -99.8(6)
C14 C15 C21 C22 116.8(7)
C16 C15 C21 C22 -63.1(9)
C14 C15 C21 C23 -115.2(8)
C16 C15 C21 C23 64.9(9)
C12 C17 C24 C25 -105.2(6)
C16 C17 C24 C25 72.3(7)
C12 C17 C24 C26 131.1(6)
C16 C17 C24 C26 -51.4(8)
C9 C10 C27 C28 -78.7(6)
C11 C10 C27 C28 97.6(5)
C9 C10 C27 C32 98.9(5)
C11 C10 C27 C32 -84.8(6)
C32 C27 C28 C29 -0.7(7)
C10 C27 C28 C29 176.9(4)
C32 C27 C28 C33 176.7(4)
C10 C27 C28 C33 -5.7(7)
C27 C28 C29 C30 0.1(7)
C33 C28 C29 C30 -177.4(5)
C28 C29 C30 C31 0.1(8)
C28 C29 C30 C36 -178.3(5)
C29 C30 C31 C32 0.3(8)
C36 C30 C31 C32 178.6(5)
C30 C31 C32 C27 -0.8(7)
C30 C31 C32 C39 -178.0(5)
C28 C27 C32 C31 1.0(7)
C10 C27 C32 C31 -176.5(4)
C28 C27 C32 C39 178.1(4)
C10 C27 C32 C39 0.5(7)
C29 C28 C33 C35 -46.0(6)
C27 C28 C33 C35 136.6(5)
C29 C28 C33 C34 79.9(6)
C27 C28 C33 C34 -97.5(6)
C29 C30 C36 C38 -116.8(6)
C31 C30 C36 C38 64.9(7)
C29 C30 C36 C37 117.3(6)
C31 C30 C36 C37 -61.0(7)
C31 C32 C39 C41 -42.7(7)
C27 C32 C39 C41 140.2(5)
C31 C32 C39 C40 82.5(6)
C27 C32 C39 C40 -94.6(6)
C4 N2 C42 C43 -81.0(6)
Sc1 N2 C42 C43 103.2(4)
C4 N2 C42 C47 101.2(5)
Sc1 N2 C42 C47 -74.6(4)
C47 C42 C43 C44 -2.7(6)
N2 C42 C43 C44 179.6(4)
C42 C43 C44 C45 1.4(7)
C42 C43 C44 C48 -175.8(4)
C43 C44 C45 C46 0.5(7)
C48 C44 C45 C46 177.6(4)
C44 C45 C46 C47 -0.9(7)
C44 C45 C46 C63 -175.2(4)
C43 C42 C47 C46 2.2(6)
N2 C42 C47 C46 179.9(4)
C45 C46 C47 C42 -0.4(6)
C63 C46 C47 C42 174.0(4)
C43 C44 C48 C53 -96.7(6)
C45 C44 C48 C53 86.3(6)
C43 C44 C48 C49 82.3(6)
C45 C44 C48 C49 -94.8(6)
C53 C48 C49 C50 1.1(8)
C44 C48 C49 C50 -177.9(5)
C53 C48 C49 C54 -178.9(5)
C44 C48 C49 C54 2.1(8)
C48 C49 C50 C51 0.5(9)
C54 C49 C50 C51 -179.5(6)
C49 C50 C51 C52 -1.4(10)
C49 C50 C51 C57 -179.0(7)
C50 C51 C52 C53 0.9(10)
C57 C51 C52 C53 178.6(7)
C51 C52 C53 C48 0.6(9)
C51 C52 C53 C60 178.2(6)
C49 C48 C53 C52 -1.6(8)
C44 C48 C53 C52 177.4(5)
C49 C48 C53 C60 -179.1(5)
C44 C48 C53 C60 -0.1(8)
C48 C49 C54 C55 -119.5(7)
C50 C49 C54 C55 60.5(8)
C48 C49 C54 C56 115.0(7)
C50 C49 C54 C56 -65.0(8)
C52 C51 C57 C58 149.4(8)
C50 C51 C57 C58 -33.0(12)
C52 C51 C57 C59 -84.4(10)
C50 C51 C57 C59 93.2(10)
C52 C53 C60 C61 -66.7(7)
C48 C53 C60 C61 110.9(6)
C52 C53 C60 C62 56.9(8)
C48 C53 C60 C62 -125.6(6)
C45 C46 C63 C64 94.1(6)
C47 C46 C63 C64 -80.1(6)
C45 C46 C63 C68 -85.6(6)
C47 C46 C63 C68 100.2(5)
C68 C63 C64 C65 1.1(7)
C46 C63 C64 C65 -178.6(4)
C68 C63 C64 C69 -179.8(5)
C46 C63 C64 C69 0.5(7)
C63 C64 C65 C66 -0.1(8)
C69 C64 C65 C66 -179.2(5)
C64 C65 C66 C67 -0.7(8)
C64 C65 C66 C72 -178.9(5)
C65 C66 C67 C68 0.5(8)
C72 C66 C67 C68 178.8(5)
C66 C67 C68 C63 0.5(8)
C66 C67 C68 C75 -179.0(5)
C64 C63 C68 C67 -1.3(7)
C46 C63 C68 C67 178.4(5)
C64 C63 C68 C75 178.2(5)
C46 C63 C68 C75 -2.1(7)
C65 C64 C69 C71 59.0(7)
C63 C64 C69 C71 -120.1(5)
C65 C64 C69 C70 -65.7(6)
C63 C64 C69 C70 115.2(6)
C65 C66 C72 C73 -16.0(8)
C67 C66 C72 C73 165.9(5)
C65 C66 C72 C74 110.0(6)
C67 C66 C72 C74 -68.2(7)
C67 C68 C75 C77 -75.4(7)
C63 C68 C75 C77 105.2(6)
C67 C68 C75 C76 49.9(7)
C63 C68 C75 C76 -129.6(5)
C81 Si1 C78 Sc1 126.4(4)
C79 Si1 C78 Sc1 5.4(5)
C80 Si1 C78 Sc1 -115.1(4)
N2 Sc1 C78 Si1 42.9(4)
N1 Sc1 C78 Si1 -52.2(4)
C87 Sc1 C78 Si1 173.1(3)
C78 Si1 C81 C82 -84.0(6)
C79 Si1 C81 C82 40.4(6)
C80 Si1 C81 C82 155.5(6)
C78 Si1 C81 C86 92.2(5)
C79 Si1 C81 C86 -143.5(5)
C80 Si1 C81 C86 -28.3(6)
C86 C81 C82 C83 0.7(10)
Si1 C81 C82 C83 177.1(6)
C81 C82 C83 C84 -1.9(12)
C82 C83 C84 C85 1.4(12)
C83 C84 C85 C86 0.3(12)
C84 C85 C86 C81 -1.7(11)
C82 C81 C86 C85 1.2(10)
Si1 C81 C86 C85 -175.3(6)
C88 Si2 C87 Sc1 62.4(4)
C89 Si2 C87 Sc1 -58.9(4)
C90 Si2 C87 Sc1 -177.6(3)
N2 Sc1 C87 Si2 127.0(3)
N1 Sc1 C87 Si2 -139.5(3)
C78 Sc1 C87 Si2 -4.0(4)
C87 Si2 C90 C95 -6.8(6)
C88 Si2 C90 C95 114.3(5)
C89 Si2 C90 C95 -127.6(5)
C87 Si2 C90 C91 168.3(6)
C88 Si2 C90 C91 -70.6(6)
C89 Si2 C90 C91 47.5(6)
C95 C90 C91 C92 -2.4(11)
Si2 C90 C91 C92 -177.9(7)
C90 C91 C92 C93 -3.0(14)
C91 C92 C93 C94 5.9(14)
C92 C93 C94 C95 -3.2(12)
C91 C90 C95 C94 5.2(9)
Si2 C90 C95 C94 -179.5(5)
C93 C94 C95 C90 -2.6(10)
C6S C1S C2S C3S 0.0
C7S C1S C2S C3S -175.1(10)
C1S C2S C3S C4S 0.0
C2S C3S C4S C5S 0.0
C3S C4S C5S C6S 0.0
C4S C5S C6S C1S 0.0
C2S C1S C6S C5S 0.0
C7S C1S C6S C5S 175.6(9)
C8S C9S C10S C11S 44(5)
C9S C10S C11S C12S 155(4)
C13S C14S C15S C16S 103(6)
C14S C15S C16S C17S 172(3)
